data_7027237
loop_
_publ_author_name
'Curtis, David'
'Lesley, M. J. Gerald'
'Norman, Nicholas C.'
'Orpen, A. Guy'
'Starbuck, Jonathan'

_publ_section_title
;
 Phosphine exchange reactions involving cis-[Pt(PPh3)2(Bcat)2]
 (cat&#x2005;=&#x2005;1,2-O2C6H4) and the oxidative addition of
 1,2-B2Cl2(NMe2)2 to Pt0
;
_journal_issue 10
_journal_name_full 'Journal of the Chemical Society, Dalton Transactions'
_journal_page_first 1687
_journal_paper_doi 10.1039/a810006c
_journal_year 1999
_chemical_formula_sum 'C88.61 H77.54 B2 Cl1.38 O4 P6 Pt2'
_chemical_formula_weight 1853.14
_chemical_name_systematic
; 
 ? 
;
_space_group_IT_number 14
_symmetry_cell_setting monoclinic
_symmetry_space_group_name_Hall '-P 2ybc'
_symmetry_space_group_name_H-M 'P 1 21/c 1'
_atom_sites_solution_hydrogens geom
_atom_sites_solution_primary direct
_atom_sites_solution_secondary difmap
_audit_creation_method SHELXL
_cell_angle_alpha 90.00
_cell_angle_beta 114.248(10)
_cell_angle_gamma 90.00
_cell_formula_units_Z 4
_cell_length_a 22.880(4)
_cell_length_b 14.210(2)
_cell_length_c 26.731(4)
_cell_measurement_reflns_used 222
_cell_measurement_temperature 173(2)
_cell_volume 7924(2)
_computing_cell_refinement 'SAINT (Siemens, 1995b)'
_computing_data_collection 'SMART (Siemens, 1995b)'
_computing_data_reduction 'SAINT (Siemens, 1995b)'
_computing_molecular_graphics 'SHELXTL (Siemens, 1995a)'
_computing_publication_material 'SHELXTL (Siemens, 1995a)'
_computing_structure_refinement 'SHELXTL (Siemens, 1995a)'
_computing_structure_solution 'SHELXTL (Siemens, 1995a)'
_diffrn_ambient_temperature 173(2)
_diffrn_measurement_device 'Siemens SMART CCD diffractometer'
_diffrn_measurement_method '\w rotation with narrow frames'
_diffrn_radiation_monochromator graphite
_diffrn_radiation_source 'fine-focus sealed tube'
_diffrn_radiation_type MoK\a
_diffrn_radiation_wavelength 0.71073
_diffrn_reflns_av_R_equivalents 0.1562
_diffrn_reflns_av_sigmaI/netI 0.1168
_diffrn_reflns_limit_h_max 29
_diffrn_reflns_limit_h_min -29
_diffrn_reflns_limit_k_max 18
_diffrn_reflns_limit_k_min -18
_diffrn_reflns_limit_l_max 34
_diffrn_reflns_limit_l_min -34
_diffrn_reflns_number 60301
_diffrn_reflns_theta_max 24.00
_diffrn_reflns_theta_min 1.55
_exptl_absorpt_coefficient_mu 3.746
_exptl_absorpt_correction_T_max 0.765128
_exptl_absorpt_correction_T_min 0.553515
_exptl_absorpt_correction_type empirical
_exptl_crystal_colour orange
_exptl_crystal_density_diffrn 1.553
_exptl_crystal_description block
_exptl_crystal_F_000 3683
_exptl_crystal_size_max 0.4
_exptl_crystal_size_mid 0.2
_exptl_crystal_size_min 0.2
_refine_diff_density_max 1.627
_refine_diff_density_min -1.101
_refine_diff_density_rms 0.190
_refine_ls_extinction_coef 0.00014(2)
_refine_ls_extinction_expression Fc^*^=kFc[1+0.001xFc^2^\l^3^/sin(2\q)]^-1/4^
_refine_ls_extinction_method SHELXL
_refine_ls_goodness_of_fit_all 1.065
_refine_ls_goodness_of_fit_obs 1.152
_refine_ls_hydrogen_treatment 'see text'
_refine_ls_matrix_type full
_refine_ls_number_parameters 952
_refine_ls_number_reflns 12360
_refine_ls_number_restraints 5
_refine_ls_restrained_S_all 1.078
_refine_ls_restrained_S_obs 1.152
_refine_ls_R_factor_all 0.1267
_refine_ls_R_factor_obs 0.0656
_refine_ls_shift/esd_max -0.002
_refine_ls_shift/esd_mean 0.000
_refine_ls_structure_factor_coef Fsqd
_refine_ls_weighting_details 'w=1/[\s^2^(Fo^2^)+(0.0385P)^2^+72.6086P] where P=(Fo^2^+2Fc^2^)/3'
_refine_ls_weighting_scheme calc
_refine_ls_wR_factor_all 0.1418
_refine_ls_wR_factor_obs 0.1171
_reflns_number_observed 7765
_reflns_number_total 12447
_reflns_observed_criterion >2sigma(I)
_cod_data_source_file 810006csup1.cif
_cod_data_source_block 7
_cod_depositor_comments
;
The following automatic conversions were performed:

'_symmetry_cell_setting' value 'Monoclinic' changed to 'monoclinic'
according to /home/saulius/struct/CIF-dictionaries/cif_core.dic
dictionary named 'cif_core.dic' version 2.4.2 from 2011-04-26.

Automatic conversion script
Id: cif_fix_values 1891 2012-01-12 08:04:46Z andrius 

The following automatic conversions were performed:

'_refine_ls_weighting_scheme' value 'calc
w=1/[\s^2^(Fo^2^)+(0.0385P)^2^+72.6086P] where P=(Fo^2^+2Fc^2^)/3'
was changed to 'calc'. New tag '_refine_ls_weighting_details' was
created. The value of the new tag was set to
'w=1/[\s^2^(Fo^2^)+(0.0385P)^2^+72.6086P] where P=(Fo^2^+2Fc^2^)/3'.

Automatic conversion script
Id: cif_fix_values 3143 2015-03-26 13:38:13Z robertas 
;
_cod_original_cell_volume 7924.4(19)
_cod_original_sg_symbol_H-M P21/c
_cod_database_code 7027237

loop_
_symmetry_equiv_pos_as_xyz
'x, y, z'
'-x, y+1/2, -z+1/2'
'-x, -y, -z'
'x, -y-1/2, z-1/2'

loop_
_atom_site_aniso_label
_atom_site_aniso_U_11
_atom_site_aniso_U_22
_atom_site_aniso_U_33
_atom_site_aniso_U_23
_atom_site_aniso_U_13
_atom_site_aniso_U_12
Pt1 0.0232(3) 0.0191(3) 0.0271(3) 0.0002(2) 0.0128(2) 0.0016(2)
Pt2 0.0214(3) 0.0177(2) 0.0296(3) -0.0001(2) 0.0131(2) 0.0006(2)
B1 0.035(10) 0.037(10) 0.034(10) 0.001(8) 0.018(9) 0.004(8)
B2 0.043(10) 0.035(9) 0.014(8) 0.007(7) 0.024(7) 0.006(8)
O1 0.025(5) 0.025(5) 0.043(6) 0.006(4) 0.018(5) 0.005(4)
O2 0.027(5) 0.026(5) 0.036(6) 0.011(4) 0.022(4) 0.003(4)
O3 0.040(5) 0.017(5) 0.046(6) -0.002(4) 0.027(5) 0.002(4)
O4 0.077(8) 0.024(5) 0.071(8) 0.001(5) 0.058(7) 0.002(5)
P1 0.023(2) 0.019(2) 0.030(2) 0.0029(15) 0.012(2) 0.0034(14)
P2 0.023(2) 0.020(2) 0.033(2) -0.003(2) 0.014(2) -0.0009(14)
P3 0.022(2) 0.026(2) 0.031(2) -0.002(2) 0.011(2) -0.0019(14)
P4 0.024(2) 0.022(2) 0.031(2) 0.000(2) 0.013(2) 0.003(2)
P5 0.022(2) 0.026(2) 0.032(2) 0.001(2) 0.013(2) 0.0043(15)
P6 0.060(3) 0.046(3) 0.077(3) -0.003(2) 0.039(3) 0.002(2)
C1 0.034(8) 0.020(7) 0.044(8) 0.013(7) 0.028(7) 0.006(7)
C2 0.039(9) 0.048(10) 0.059(11) 0.002(8) 0.032(8) -0.007(7)
C3 0.046(11) 0.066(12) 0.070(13) 0.015(10) 0.037(10) -0.012(9)
C4 0.067(12) 0.064(12) 0.055(11) 0.020(9) 0.045(10) -0.001(10)
C5 0.052(10) 0.042(10) 0.039(9) 0.007(8) 0.019(8) 0.007(8)
C6 0.035(8) 0.026(8) 0.051(10) -0.002(7) 0.026(8) -0.002(6)
C7 0.030(8) 0.025(7) 0.032(8) -0.001(6) 0.020(7) -0.006(6)
C8 0.041(9) 0.032(9) 0.077(11) -0.008(9) 0.041(9) -0.013(7)
C9 0.051(10) 0.023(8) 0.051(10) -0.007(7) 0.034(8) 0.012(7)
C10 0.112(15) 0.024(8) 0.061(11) 0.007(8) 0.058(11) 0.021(9)
C11 0.120(15) 0.028(9) 0.077(12) 0.029(9) 0.084(12) 0.024(9)
C12 0.055(10) 0.016(8) 0.049(9) 0.002(7) 0.029(8) 0.011(7)
C13 0.048(10) 0.029(8) 0.043(9) -0.010(7) 0.024(8) 0.016(7)
C14 0.048(10) 0.039(9) 0.052(10) 0.021(8) 0.023(9) -0.001(8)
C15 0.033(9) 0.067(12) 0.048(10) 0.018(9) 0.017(8) 0.006(8)
C16 0.062(12) 0.087(15) 0.032(9) 0.023(10) 0.021(9) 0.042(11)
C17 0.072(12) 0.039(9) 0.070(12) 0.024(10) 0.051(10) 0.007(9)
C18 0.020(7) 0.032(8) 0.038(9) -0.005(7) 0.016(6) 0.009(6)
C19 0.013(6) 0.031(7) 0.031(7) -0.006(7) 0.005(5) -0.004(6)
C20 0.039(9) 0.028(8) 0.044(9) -0.010(7) 0.016(8) 0.003(6)
C21 0.040(9) 0.025(8) 0.075(12) 0.000(8) 0.028(9) 0.007(7)
C22 0.033(9) 0.055(10) 0.059(11) -0.015(9) 0.032(8) 0.006(8)
C23 0.034(8) 0.045(9) 0.042(9) -0.005(8) 0.028(7) -0.009(7)
C24 0.048(9) 0.032(8) 0.033(8) 0.000(7) 0.025(8) -0.003(7)
C25 0.020(7) 0.018(7) 0.034(8) 0.005(6) 0.015(6) 0.007(5)
C26 0.026(7) 0.020(7) 0.037(8) 0.001(6) 0.021(7) 0.001(6)
C27 0.027(7) 0.025(8) 0.041(9) -0.011(6) 0.016(7) 0.007(6)
C28 0.037(8) 0.028(8) 0.051(9) 0.004(7) 0.028(8) 0.008(7)
C29 0.036(9) 0.036(9) 0.059(11) 0.000(8) 0.034(8) -0.008(7)
C30 0.026(8) 0.031(9) 0.071(12) 0.003(8) 0.014(8) -0.004(6)
C31 0.022(7) 0.050(9) 0.044(9) -0.004(8) 0.021(7) -0.012(7)
C32 0.027(7) 0.021(7) 0.035(8) 0.004(7) 0.021(6) 0.002(6)
C33 0.045(9) 0.031(8) 0.030(8) 0.003(7) 0.028(7) 0.003(6)
C34 0.055(10) 0.017(8) 0.053(10) -0.011(7) 0.020(8) 0.000(7)
C35 0.040(9) 0.044(10) 0.050(11) -0.014(8) 0.019(8) -0.003(8)
C36 0.028(8) 0.048(10) 0.027(8) -0.024(7) 0.011(7) -0.012(7)
C37 0.039(9) 0.030(8) 0.036(9) 0.008(7) 0.014(7) -0.001(6)
C38 0.032(8) 0.029(8) 0.041(9) -0.006(7) 0.016(7) -0.002(6)
C39 0.029(8) 0.047(9) 0.029(8) -0.018(7) 0.010(7) -0.001(7)
C40 0.062(11) 0.051(11) 0.041(10) -0.013(9) 0.027(9) 0.003(9)
C41 0.067(12) 0.051(11) 0.044(10) -0.024(9) 0.028(9) 0.005(9)
C42 0.062(11) 0.031(9) 0.058(11) -0.019(8) 0.027(9) 0.001(8)
C43 0.050(10) 0.031(9) 0.040(9) -0.002(7) 0.024(8) 0.002(7)
C44 0.039(9) 0.027(8) 0.046(9) -0.004(7) 0.027(8) -0.003(7)
C45 0.019(7) 0.033(8) 0.041(9) -0.009(7) 0.007(7) 0.009(6)
C46 0.048(10) 0.042(10) 0.044(9) -0.009(8) 0.028(8) -0.025(8)
C47 0.036(10) 0.063(12) 0.072(12) -0.009(10) 0.033(10) -0.023(8)
C48 0.021(9) 0.079(14) 0.075(13) 0.002(11) 0.006(9) -0.014(9)
C49 0.045(10) 0.027(9) 0.063(11) 0.000(8) 0.022(9) -0.001(7)
C50 0.027(8) 0.031(8) 0.034(8) -0.004(6) 0.016(7) 0.001(6)
C51 0.025(7) 0.018(7) 0.021(7) -0.011(6) 0.010(6) -0.003(5)
C52 0.034(8) 0.027(8) 0.039(9) 0.004(7) 0.022(7) -0.007(6)
C53 0.030(8) 0.031(8) 0.032(8) 0.005(7) 0.016(7) -0.001(6)
C54 0.033(9) 0.032(8) 0.054(10) -0.017(8) 0.028(8) -0.006(7)
C55 0.036(8) 0.037(9) 0.037(8) -0.008(7) 0.028(7) -0.006(7)
C56 0.030(8) 0.029(8) 0.039(8) 0.003(7) 0.020(7) 0.006(6)
C57 0.041(9) 0.036(9) 0.034(9) 0.010(7) 0.028(8) 0.012(7)
C58 0.056(11) 0.036(10) 0.093(14) 0.039(10) 0.019(10) 0.008(8)
C59 0.137(20) 0.033(11) 0.082(16) 0.009(11) 0.043(15) 0.002(12)
C60 0.153(22) 0.043(12) 0.059(14) 0.031(11) 0.056(15) 0.025(13)
C61 0.135(22) 0.097(19) 0.055(14) 0.024(14) -0.003(14) 0.046(17)
C62 0.080(13) 0.033(10) 0.053(11) 0.001(8) -0.009(10) 0.002(9)
C63 0.028(8) 0.029(8) 0.035(8) -0.001(7) 0.022(7) 0.010(6)
C64 0.069(12) 0.033(9) 0.049(10) 0.009(9) 0.006(9) 0.006(9)
C65 0.048(11) 0.070(14) 0.064(13) 0.018(10) -0.019(10) 0.002(10)
C66 0.034(10) 0.082(15) 0.051(11) -0.012(10) 0.004(9) -0.001(9)
C67 0.036(9) 0.045(10) 0.050(10) -0.014(8) 0.016(8) -0.002(7)
C68 0.033(8) 0.031(9) 0.038(9) 0.003(7) 0.012(7) 0.004(6)
C69 0.031(8) 0.027(8) 0.041(9) -0.002(7) 0.020(7) 0.007(6)
C70 0.030(8) 0.058(11) 0.056(10) -0.016(8) 0.029(8) -0.004(7)
C71 0.045(10) 0.064(12) 0.062(12) -0.011(9) 0.039(10) -0.009(8)
C72 0.071(12) 0.078(13) 0.035(10) -0.001(9) 0.040(10) -0.013(10)
C73 0.042(10) 0.105(15) 0.026(9) -0.006(9) 0.013(8) -0.006(10)
C74 0.028(9) 0.059(11) 0.046(10) -0.011(9) 0.014(8) -0.012(7)
C75 0.036(8) 0.024(8) 0.037(8) -0.005(6) 0.014(7) 0.007(6)
C76 0.074(13) 0.058(12) 0.090(15) 0.008(11) 0.056(12) 0.009(10)
C77 0.032(11) 0.076(14) 0.117(18) -0.018(14) 0.036(12) -0.013(9)
C78 0.030(10) 0.071(13) 0.085(15) 0.045(11) 0.014(10) 0.011(9)
C79 0.047(13) 0.081(16) 0.184(26) 0.030(17) 0.041(15) 0.037(12)
C80 0.093(16) 0.048(12) 0.112(17) 0.006(12) 0.072(14) -0.006(11)
C81 0.065(13) 0.062(13) 0.089(15) 0.006(11) 0.041(12) 0.008(10)
C82 0.044(11) 0.039(11) 0.162(23) -0.002(13) 0.023(13) 0.016(9)
C83 0.084(14) 0.045(12) 0.099(16) 0.011(12) 0.049(12) 0.007(10)
C84 0.131(20) 0.034(12) 0.124(20) -0.012(13) 0.058(17) 0.019(12)
C85 0.118(18) 0.054(14) 0.100(18) -0.012(13) 0.072(15) -0.013(12)
C86 0.103(19) 0.145(25) 0.061(14) -0.036(16) 0.037(14) -0.011(16)
C87 0.170(26) 0.090(19) 0.083(17) 0.028(15) 0.054(18) 0.010(17)
Cl1 0.527(35) 0.275(23) 0.203(16) 0.083(15) 0.218(20) 0.234(24)
Cl2 0.216(15) 0.235(17) 0.134(10) 0.022(10) 0.096(10) 0.040(12)
C88 0.098(29) 0.176(43) 0.125(33) 0.019(30) 0.042(25) -0.024(28)

loop_
_atom_site_label
_atom_site_type_symbol
_atom_site_fract_x
_atom_site_fract_y
_atom_site_fract_z
_atom_site_U_iso_or_equiv
_atom_site_thermal_displace_type
_atom_site_occupancy
_atom_site_calc_flag
_atom_site_refinement_flags
_atom_site_disorder_group
Pt1 Pt 0.27724(2) 1.93471(3) 0.81142(2) 0.02232(15) Uani 1 d . .
Pt2 Pt 0.31426(2) 1.74921(4) 0.81135(2) 0.02201(14) Uani 1 d . .
B1 B 0.2594(8) 1.8333(11) 0.8626(7) 0.034(4) Uani 1 d . .
B2 B 0.3428(7) 1.6134(11) 0.8057(6) 0.026(4) Uani 1 d . .
O1 O 0.1968(4) 1.7940(6) 0.8473(4) 0.030(2) Uani 1 d . .
O2 O 0.2961(4) 1.8165(6) 0.9183(3) 0.026(2) Uani 1 d . .
O3 O 0.3841(4) 1.5854(5) 0.7822(4) 0.031(2) Uani 1 d . .
O4 O 0.3199(5) 1.5335(6) 0.8230(4) 0.048(3) Uani 1 d . .
P1 P 0.40780(15) 1.7703(2) 0.88697(14) 0.0237(8) Uani 1 d . .
P2 P 0.3749(2) 1.9856(2) 0.87574(14) 0.0243(8) Uani 1 d . .
P3 P 0.2285(2) 1.7281(2) 0.72892(14) 0.0260(8) Uani 1 d . .
P4 P 0.25804(15) 1.9313(2) 0.71982(13) 0.0246(8) Uani 1 d . .
P5 P 0.1906(2) 2.0211(2) 0.80804(14) 0.0262(8) Uani 1 d . .
P6 P 0.1269(2) 2.2166(3) 0.8063(2) 0.0576(13) Uani 1 d . .
C1 C 0.1969(6) 1.7558(9) 0.8940(5) 0.029(3) Uani 1 d . .
C2 C 0.1496(7) 1.7094(10) 0.9019(7) 0.045(4) Uani 1 d . .
H2A H 0.1088(7) 1.7002(10) 0.8726(7) 0.053 Uiso 1 calc R .
C3 C 0.1628(8) 1.6753(12) 0.9547(7) 0.056(5) Uani 1 d . .
H3A H 0.1303(8) 1.6435(12) 0.9615(7) 0.068 Uiso 1 calc R .
C4 C 0.2220(8) 1.6873(12) 0.9965(7) 0.055(5) Uani 1 d . .
H4A H 0.2299(8) 1.6628(12) 1.0318(7) 0.066 Uiso 1 calc R .
C5 C 0.2710(7) 1.7345(10) 0.9886(6) 0.044(4) Uani 1 d . .
H5A H 0.3122(7) 1.7432(10) 1.0175(6) 0.052 Uiso 1 calc R .
C6 C 0.2560(6) 1.7677(9) 0.9365(6) 0.034(3) Uani 1 d . .
C7 C 0.3884(6) 1.4880(9) 0.7862(5) 0.027(3) Uani 1 d . .
C8 C 0.4234(6) 1.4255(10) 0.7697(6) 0.044(4) Uani 1 d . .
H8A H 0.4508(6) 1.4463(10) 0.7533(6) 0.053 Uiso 1 calc R .
C9 C 0.4164(7) 1.3316(9) 0.7784(6) 0.038(4) Uani 1 d . .
H9A H 0.4411(7) 1.2869(9) 0.7690(6) 0.045 Uiso 1 calc R .
C10 C 0.3749(9) 1.2995(11) 0.8003(6) 0.058(5) Uani 1 d . .
H10A H 0.3706(9) 1.2337(11) 0.8041(6) 0.070 Uiso 1 calc R .
C11 C 0.3387(9) 1.3624(10) 0.8172(7) 0.061(5) Uani 1 d . .
H11A H 0.3102(9) 1.3421(10) 0.8327(7) 0.073 Uiso 1 calc R .
C12 C 0.3487(7) 1.4573(9) 0.8091(6) 0.038(4) Uani 1 d . .
C13 C 0.4246(7) 1.6924(10) 0.9472(6) 0.038(4) Uani 1 d . .
C14 C 0.4801(7) 1.7074(10) 0.9936(6) 0.046(4) Uani 1 d . .
H14A H 0.5086(7) 1.7564(10) 0.9941(6) 0.055 Uiso 1 calc R .
C15 C 0.4944(7) 1.6516(12) 1.0390(6) 0.050(4) Uani 1 d . .
H15A H 0.5323(7) 1.6623(12) 1.0712(6) 0.059 Uiso 1 calc R .
C16 C 0.4529(8) 1.5794(13) 1.0374(6) 0.060(5) Uani 1 d . .
H16A H 0.4624(8) 1.5403(13) 1.0686(6) 0.072 Uiso 1 calc R .
C17 C 0.3982(8) 1.5641(11) 0.9910(7) 0.053(4) Uani 1 d . .
H17A H 0.3705(8) 1.5137(11) 0.9901(7) 0.064 Uiso 1 calc R .
C18 C 0.3830(6) 1.6211(9) 0.9459(5) 0.029(3) Uani 1 d . .
H18A H 0.3443(6) 1.6116(9) 0.9142(5) 0.034 Uiso 1 calc R .
C19 C 0.4792(5) 1.7490(9) 0.8728(5) 0.026(3) Uani 1 d . .
C20 C 0.5028(7) 1.6575(10) 0.8786(6) 0.037(4) Uani 1 d . .
H20A H 0.4829(7) 1.6083(10) 0.8900(6) 0.045 Uiso 1 calc R .
C21 C 0.5562(7) 1.6392(10) 0.8673(6) 0.045(4) Uani 1 d . .
H21A H 0.5721(7) 1.5768(10) 0.8702(6) 0.054 Uiso 1 calc R .
C22 C 0.5856(7) 1.7105(11) 0.8522(6) 0.045(4) Uani 1 d . .
H22A H 0.6228(7) 1.6981(11) 0.8459(6) 0.053 Uiso 1 calc R .
C23 C 0.5613(6) 1.8002(11) 0.8463(6) 0.036(4) Uani 1 d . .
H23A H 0.5812(6) 1.8494(11) 0.8349(6) 0.043 Uiso 1 calc R .
C24 C 0.5086(6) 1.8193(10) 0.8566(5) 0.035(3) Uani 1 d . .
H24A H 0.4924(6) 1.8817(10) 0.8525(5) 0.042 Uiso 1 calc R .
C25 C 0.4219(5) 1.8871(8) 0.9195(5) 0.023(3) Uani 1 d . .
H25A H 0.4680(5) 1.9022(8) 0.9322(5) 0.027 Uiso 1 calc R .
H25B H 0.4123(5) 1.8836(8) 0.9523(5) 0.027 Uiso 1 calc R .
C26 C 0.4373(6) 2.0417(8) 0.8583(5) 0.025(3) Uani 1 d . .
C27 C 0.4290(6) 2.0453(9) 0.8036(6) 0.030(3) Uani 1 d . .
H27A H 0.3893(6) 2.0260(9) 0.7755(6) 0.036 Uiso 1 calc R .
C28 C 0.4773(6) 2.0764(9) 0.7899(6) 0.035(3) Uani 1 d . .
H28A H 0.4704(6) 2.0794(9) 0.7524(6) 0.042 Uiso 1 calc R .
C29 C 0.5352(7) 2.1030(9) 0.8296(6) 0.039(4) Uani 1 d . .
H29A H 0.5696(7) 2.1200(9) 0.8201(6) 0.047 Uiso 1 calc R .
C30 C 0.5431(6) 2.1048(10) 0.8834(7) 0.045(4) Uani 1 d . .
H30A H 0.5820(6) 2.1273(10) 0.9112(7) 0.054 Uiso 1 calc R .
C31 C 0.4945(6) 2.0740(10) 0.8972(6) 0.036(4) Uani 1 d . .
H31A H 0.5006(6) 2.0753(10) 0.9346(6) 0.043 Uiso 1 calc R .
C32 C 0.3772(5) 2.0684(9) 0.9301(5) 0.025(3) Uani 1 d . .
C33 C 0.3605(6) 2.1618(9) 0.9147(5) 0.031(3) Uani 1 d . .
H33A H 0.3543(6) 2.1809(9) 0.8788(5) 0.037 Uiso 1 calc R .
C34 C 0.3528(7) 2.2267(9) 0.9489(6) 0.042(4) Uani 1 d . .
H34A H 0.3427(7) 2.2900(9) 0.9371(6) 0.051 Uiso 1 calc R .
C35 C 0.3597(6) 2.2003(11) 1.0013(6) 0.044(4) Uani 1 d . .
H35A H 0.3526(6) 2.2445(11) 1.0248(6) 0.053 Uiso 1 calc R .
C36 C 0.3771(6) 2.1088(10) 1.0183(5) 0.034(4) Uani 1 d . .
H36A H 0.3840(6) 2.0900(10) 1.0544(5) 0.041 Uiso 1 calc R .
C37 C 0.3845(6) 2.0440(10) 0.9819(5) 0.035(4) Uani 1 d . .
H37A H 0.3950(6) 1.9807(10) 0.9935(5) 0.042 Uiso 1 calc R .
C38 C 0.2435(6) 1.6478(9) 0.6813(6) 0.034(4) Uani 1 d . .
C39 C 0.2655(6) 1.6787(11) 0.6432(5) 0.036(4) Uani 1 d . .
H39A H 0.2700(6) 1.7442(11) 0.6386(5) 0.043 Uiso 1 calc R .
C40 C 0.2815(7) 1.6134(12) 0.6110(6) 0.049(4) Uani 1 d . .
H40A H 0.2933(7) 1.6346(12) 0.5827(6) 0.059 Uiso 1 calc R .
C41 C 0.2799(8) 1.5186(12) 0.6211(6) 0.052(4) Uani 1 d . .
H41A H 0.2942(8) 1.4747(12) 0.6017(6) 0.063 Uiso 1 calc R .
C42 C 0.2580(7) 1.4868(11) 0.6581(7) 0.050(4) Uani 1 d . .
H42A H 0.2558(7) 1.4211(11) 0.6638(7) 0.059 Uiso 1 calc R .
C43 C 0.2391(6) 1.5506(10) 0.6876(6) 0.039(4) Uani 1 d . .
H43A H 0.2227(6) 1.5280(10) 0.7127(6) 0.047 Uiso 1 calc R .
C44 C 0.1584(7) 1.6736(9) 0.7329(6) 0.034(3) Uani 1 d . .
C45 C 0.1634(6) 1.6222(9) 0.7777(6) 0.033(3) Uani 1 d . .
H45A H 0.2041(6) 1.6145(9) 0.8074(6) 0.039 Uiso 1 calc R .
C46 C 0.1093(7) 1.5810(10) 0.7800(6) 0.042(4) Uani 1 d . .
H46A H 0.1135(7) 1.5464(10) 0.8117(6) 0.050 Uiso 1 calc R .
C47 C 0.0505(7) 1.5893(12) 0.7376(7) 0.054(5) Uani 1 d . .
H47A H 0.0138(7) 1.5612(12) 0.7395(7) 0.064 Uiso 1 calc R .
C48 C 0.0458(7) 1.6382(13) 0.6931(8) 0.063(5) Uani 1 d . .
H48A H 0.0050(7) 1.6442(13) 0.6632(8) 0.075 Uiso 1 calc R .
C49 C 0.0991(7) 1.6807(10) 0.6891(7) 0.045(4) Uani 1 d . .
H49A H 0.0945(7) 1.7139(10) 0.6569(7) 0.054 Uiso 1 calc R .
C50 C 0.2001(6) 1.8345(9) 0.6881(5) 0.030(3) Uani 1 d . .
H50A H 0.1575(6) 1.8521(9) 0.6865(5) 0.036 Uiso 1 calc R .
H50B H 0.1959(6) 1.8232(9) 0.6503(5) 0.036 Uiso 1 calc R .
C51 C 0.3189(6) 1.9017(8) 0.6936(5) 0.021(3) Uani 1 d . .
C52 C 0.3716(6) 1.8498(9) 0.7250(6) 0.031(3) Uani 1 d . .
H52A H 0.3771(6) 1.8321(9) 0.7609(6) 0.038 Uiso 1 calc R .
C53 C 0.4168(6) 1.8221(9) 0.7067(5) 0.030(3) Uani 1 d . .
H53A H 0.4529(6) 1.7866(9) 0.7301(5) 0.036 Uiso 1 calc R .
C54 C 0.4100(6) 1.8455(9) 0.6545(6) 0.036(4) Uani 1 d . .
H54A H 0.4409(6) 1.8258(9) 0.6414(6) 0.044 Uiso 1 calc R .
C55 C 0.3582(6) 1.8973(9) 0.6220(6) 0.032(3) Uani 1 d . .
H55A H 0.3527(6) 1.9138(9) 0.5859(6) 0.039 Uiso 1 calc R .
C56 C 0.3135(6) 1.9261(9) 0.6413(5) 0.031(3) Uani 1 d . .
H56A H 0.2782(6) 1.9634(9) 0.6184(5) 0.037 Uiso 1 calc R .
C57 C 0.2204(7) 2.0309(10) 0.6748(6) 0.033(3) Uani 1 d . .
C58 C 0.2542(8) 2.1166(11) 0.6911(8) 0.065(5) Uani 1 d . .
H58A H 0.2925(8) 2.1181(11) 0.7237(8) 0.079 Uiso 1 calc R .
C59 C 0.2335(11) 2.1976(13) 0.6614(9) 0.085(7) Uani 1 d . .
H59A H 0.2548(11) 2.2555(13) 0.6752(9) 0.102 Uiso 1 calc R .
C60 C 0.1828(12) 2.1946(14) 0.6126(9) 0.081(7) Uani 1 d . .
H60A H 0.1716(12) 2.2483(14) 0.5894(9) 0.097 Uiso 1 calc R .
C61 C 0.1480(12) 2.1153(18) 0.5967(8) 0.110(9) Uani 1 d . .
H61A H 0.1092(12) 2.1160(18) 0.5645(8) 0.132 Uiso 1 calc R .
C62 C 0.1680(8) 2.0304(11) 0.6272(7) 0.067(6) Uani 1 d . .
H62A H 0.1446(8) 1.9739(11) 0.6141(7) 0.080 Uiso 1 calc R .
C63 C 0.1137(6) 1.9988(9) 0.7488(5) 0.028(3) Uani 1 d . .
C64 C 0.0871(8) 2.0625(11) 0.7068(6) 0.056(5) Uani 1 d . .
H64A H 0.1077(8) 2.1214(11) 0.7090(6) 0.067 Uiso 1 calc R .
C65 C 0.0308(8) 2.0427(13) 0.6612(7) 0.075(6) Uani 1 d . .
H65A H 0.0146(8) 2.0860(13) 0.6316(7) 0.090 Uiso 1 calc R .
C66 C -0.0014(7) 1.9598(13) 0.6593(7) 0.060(5) Uani 1 d . .
H66A H -0.0417(7) 1.9485(13) 0.6297(7) 0.072 Uiso 1 calc R .
C67 C 0.0245(7) 1.8931(11) 0.6999(6) 0.044(4) Uani 1 d . .
H67A H 0.0032(7) 1.8347(11) 0.6975(6) 0.053 Uiso 1 calc R .
C68 C 0.0831(6) 1.9123(9) 0.7453(6) 0.035(4) Uani 1 d . .
H68A H 0.1016(6) 1.8665(9) 0.7733(6) 0.042 Uiso 1 calc R .
C69 C 0.1711(6) 2.0096(9) 0.8683(6) 0.032(3) Uani 1 d . .
C70 C 0.1101(7) 2.0031(10) 0.8666(6) 0.044(4) Uani 1 d . .
H70A H 0.0741(7) 1.9996(10) 0.8323(6) 0.053 Uiso 1 calc R .
C71 C 0.1014(8) 2.0018(11) 0.9156(7) 0.051(4) Uani 1 d . .
H71A H 0.0593(8) 1.9981(11) 0.9144(7) 0.061 Uiso 1 calc R .
C72 C 0.1522(8) 2.0058(12) 0.9641(6) 0.055(5) Uani 1 d . .
H72A H 0.1459(8) 2.0045(12) 0.9970(6) 0.066 Uiso 1 calc R .
C73 C 0.2136(7) 2.0118(13) 0.9666(6) 0.058(5) Uani 1 d . .
H73A H 0.2497(7) 2.0148(13) 1.0009(6) 0.069 Uiso 1 calc R .
C74 C 0.2210(7) 2.0132(11) 0.9196(6) 0.045(4) Uani 1 d . .
H74A H 0.2633(7) 2.0170(11) 0.9216(6) 0.054 Uiso 1 calc R .
C75 C 0.1968(6) 2.1518(9) 0.8064(6) 0.032(3) Uani 1 d . .
H75A H 0.2353(6) 2.1720(9) 0.8387(6) 0.039 Uiso 1 calc R .
H75B H 0.2031(6) 2.1697(9) 0.7732(6) 0.039 Uiso 1 calc R .
C76 C 0.1021(9) 2.2895(13) 0.7432(8) 0.067(5) Uani 1 d . .
C77 C 0.0347(8) 2.2952(14) 0.7066(9) 0.074(6) Uani 1 d . .
H77A H 0.0042(8) 2.2700(14) 0.7186(9) 0.088 Uiso 1 calc R .
C78 C 0.0153(8) 2.3312(13) 0.6608(8) 0.065(6) Uani 1 d . .
H78A H -0.0294(8) 2.3277(13) 0.6384(8) 0.078 Uiso 1 calc R .
C79 C 0.0549(9) 2.3781(15) 0.6385(11) 0.106(9) Uani 1 d . .
H79A H 0.0383(9) 2.4068(15) 0.6033(11) 0.127 Uiso 1 calc R .
C80 C 0.1161(10) 2.3778(12) 0.6713(9) 0.075(6) Uani 1 d . .
H80A H 0.1444(10) 2.4098(12) 0.6592(9) 0.089 Uiso 1 calc R .
C81 C 0.1448(9) 2.3308(12) 0.7263(8) 0.069(5) Uani 1 d . .
H81A H 0.1897(9) 2.3297(12) 0.7480(8) 0.083 Uiso 1 calc R .
C82 C 0.1657(8) 2.2999(13) 0.8601(11) 0.088(7) Uani 1 d . .
C83 C 0.1915(9) 2.3863(13) 0.8591(9) 0.072(6) Uani 1 d . .
H83A H 0.1885(9) 2.4097(13) 0.8248(9) 0.087 Uiso 1 calc R .
C84 C 0.2244(11) 2.4464(13) 0.9092(10) 0.095(7) Uani 1 d . .
H84A H 0.2450(11) 2.5032(13) 0.9069(10) 0.114 Uiso 1 calc R .
C85 C 0.2242(10) 2.4177(14) 0.9595(10) 0.082(6) Uani 1 d . .
H85A H 0.2389(10) 2.4587(14) 0.9903(10) 0.098 Uiso 1 calc R .
C86 C 0.2021(10) 2.3275(19) 0.9633(9) 0.102(8) Uani 1 d . .
H86A H 0.2069(10) 2.3043(19) 0.9982(9) 0.123 Uiso 1 calc R .
C87 C 0.1728(12) 2.2704(17) 0.9169(10) 0.114(9) Uani 1 d . .
H87A H 0.1566(12) 2.2107(17) 0.9211(10) 0.136 Uiso 1 calc R .
Cl1 Cl -0.0409(12) 2.1082(14) 0.9655(7) 0.313(15) Uani 0.693(12) d PD 1
Cl2 Cl -0.0558(7) 2.3017(12) 0.9678(5) 0.188(7) Uani 0.693(12) d PD 1
C88 C -0.0918(12) 2.1941(13) 0.9732(16) 0.134(15) Uani 0.693(12) d PD 1
H88A H -0.0938(12) 2.1885(13) 1.0093(16) 0.161 Uiso 0.693(12) calc PR 1
H88B H -0.1356(12) 2.1885(13) 0.9439(16) 0.161 Uiso 0.693(12) calc PR 1
C89 C 0.0236(37) 2.2569(35) 0.9676(32) 0.119(28) Uiso 0.307(12) d PD 2
H89A H 0.0655(90) 2.2360(79) 0.9699(234) 0.178 Uiso 0.307(12) calc PR 2
H89B H -0.0093(191) 2.2432(56) 0.9309(94) 0.178 Uiso 0.307(12) calc PR 2
H89C H 0.0134(270) 2.2236(43) 0.9951(142) 0.178 Uiso 0.307(12) calc PR 2
C90 C 0.0256(24) 2.3637(31) 0.9782(22) 0.058(16) Uiso 0.307(12) d PD 2
H90A H 0.0698(24) 2.3704(31) 1.0067(22) 0.070 Uiso 0.307(12) calc PR 2
H90B H 0.0279(24) 2.3878(31) 0.9444(22) 0.070 Uiso 0.307(12) calc PR 2
C91 C -0.0067(28) 2.4472(16) 0.9928(29) 0.093(23) Uiso 0.307(12) d PD 2
H91A H -0.0144(28) 2.4227(16) 1.0242(29) 0.111 Uiso 0.307(12) calc PR 2
H91B H -0.0495(28) 2.4486(16) 0.9618(29) 0.111 Uiso 0.307(12) calc PR 2

loop_
_atom_type_symbol
_atom_type_description
_atom_type_scat_dispersion_real
_atom_type_scat_dispersion_imag
_atom_type_scat_source
C C 0.0033 0.0016 'International Tables Vol C Tables 4.2.6.8 and 6.1.1.4'
H H 0.0000 0.0000 'International Tables Vol C Tables 4.2.6.8 and 6.1.1.4'
B B 0.0013 0.0007 'International Tables Vol C Tables 4.2.6.8 and 6.1.1.4'
O O 0.0106 0.0060 'International Tables Vol C Tables 4.2.6.8 and 6.1.1.4'
P P 0.1023 0.0942 'International Tables Vol C Tables 4.2.6.8 and 6.1.1.4'
Pt Pt -1.7033 8.3905 'International Tables Vol C Tables 4.2.6.8 and 6.1.1.4'
Cl Cl 0.1484 0.1585 'International Tables Vol C Tables 4.2.6.8 and 6.1.1.4'

loop_
_geom_angle_atom_site_label_1
_geom_angle_atom_site_label_2
_geom_angle_atom_site_label_3
_geom_angle
B1 Pt1 P5 89.8(4)
B1 Pt1 P4 131.5(4)
P5 Pt1 P4 100.63(12)
B1 Pt1 P2 96.6(4)
P5 Pt1 P2 114.66(12)
P4 Pt1 P2 120.18(12)
B1 Pt1 Pt2 59.9(4)
P5 Pt1 Pt2 140.02(9)
P4 Pt1 Pt2 84.49(9)
P2 Pt1 Pt2 95.51(8)
B2 Pt2 P1 88.7(4)
B2 Pt2 P3 88.8(4)
P1 Pt2 P3 172.43(12)
B2 Pt2 B1 136.9(5)
P1 Pt2 B1 87.2(4)
P3 Pt2 B1 99.4(4)
B2 Pt2 Pt1 175.5(4)
P1 Pt2 Pt1 92.89(8)
P3 Pt2 Pt1 89.06(8)
B1 Pt2 Pt1 47.5(4)
O2 B1 O1 109.3(12)
O2 B1 Pt1 127.4(11)
O1 B1 Pt1 120.8(10)
O2 B1 Pt2 106.4(9)
O1 B1 Pt2 109.0(9)
Pt1 B1 Pt2 72.7(5)
O3 B2 O4 109.4(12)
O3 B2 Pt2 126.5(10)
O4 B2 Pt2 124.1(9)
C1 O1 B1 105.6(10)
C6 O2 B1 105.3(11)
C7 O3 B2 106.8(10)
C12 O4 B2 105.0(10)
C25 P1 C19 104.2(6)
C25 P1 C13 101.2(6)
C19 P1 C13 101.3(6)
C25 P1 Pt2 117.1(4)
C19 P1 Pt2 112.6(4)
C13 P1 Pt2 118.3(5)
C32 P2 C26 98.4(6)
C32 P2 C25 99.3(6)
C26 P2 C25 100.1(5)
C32 P2 Pt1 119.4(4)
C26 P2 Pt1 123.9(4)
C25 P2 Pt1 111.5(4)
C50 P3 C44 106.4(6)
C50 P3 C38 102.8(6)
C44 P3 C38 101.2(6)
C50 P3 Pt2 114.9(4)
C44 P3 Pt2 115.2(5)
C38 P3 Pt2 114.6(4)
C57 P4 C51 98.7(6)
C57 P4 C50 102.6(6)
C51 P4 C50 99.6(6)
C57 P4 Pt1 121.1(4)
C51 P4 Pt1 124.3(4)
C50 P4 Pt1 106.8(4)
C69 P5 C63 104.3(6)
C69 P5 C75 99.0(6)
C63 P5 C75 101.9(6)
C69 P5 Pt1 115.5(4)
C63 P5 Pt1 116.3(4)
C75 P5 Pt1 117.4(4)
C82 P6 C75 100.7(7)
C82 P6 C76 103.1(10)
C75 P6 C76 102.8(7)
C2 C1 O1 129.5(13)
C2 C1 C6 120.5(13)
O1 C1 C6 110.0(11)
C1 C2 C3 118.0(14)
C4 C3 C2 120.8(14)
C3 C4 C5 121.6(15)
C6 C5 C4 115.8(14)
C5 C6 C1 123.3(13)
C5 C6 O2 126.8(13)
C1 C6 O2 109.8(12)
C12 C7 C8 121.2(12)
C12 C7 O3 108.4(11)
C8 C7 O3 130.4(12)
C9 C8 C7 116.5(13)
C8 C9 C10 122.7(13)
C9 C10 C11 121.5(14)
C12 C11 C10 113.9(14)
C7 C12 O4 110.3(11)
C7 C12 C11 124.2(13)
O4 C12 C11 125.5(13)
C14 C13 C18 120.5(14)
C14 C13 P1 118.2(11)
C18 C13 P1 121.3(11)
C15 C14 C13 120.2(14)
C14 C15 C16 119.3(15)
C17 C16 C15 120.3(15)
C16 C17 C18 120.6(15)
C17 C18 C13 119.1(14)
C24 C19 C20 119.9(12)
C24 C19 P1 122.4(10)
C20 C19 P1 117.7(10)
C19 C20 C21 118.9(13)
C22 C21 C20 120.4(13)
C21 C22 C23 119.8(13)
C24 C23 C22 120.6(13)
C23 C24 C19 120.4(13)
P1 C25 P2 116.1(6)
C31 C26 C27 117.4(11)
C31 C26 P2 123.0(10)
C27 C26 P2 119.4(10)
C28 C27 C26 120.9(13)
C29 C28 C27 120.8(13)
C28 C29 C30 119.0(13)
C29 C30 C31 120.1(14)
C26 C31 C30 121.6(13)
C37 C32 C33 116.4(12)
C37 C32 P2 125.7(10)
C33 C32 P2 117.1(10)
C34 C33 C32 122.8(13)
C33 C34 C35 120.0(13)
C36 C35 C34 118.9(14)
C35 C36 C37 119.4(14)
C32 C37 C36 122.5(13)
C39 C38 C43 117.9(13)
C39 C38 P3 122.7(11)
C43 C38 P3 119.0(11)
C38 C39 C40 120.3(14)
C41 C40 C39 119.3(15)
C42 C41 C40 121.0(15)
C41 C42 C43 119.5(15)
C42 C43 C38 121.6(14)
C45 C44 C49 118.8(13)
C45 C44 P3 121.3(11)
C49 C44 P3 119.9(11)
C44 C45 C46 120.5(13)
C47 C46 C45 121.2(14)
C48 C47 C46 118.3(14)
C47 C48 C49 122.2(15)
C44 C49 C48 119.0(15)
P3 C50 P4 109.3(7)
C52 C51 C56 116.1(11)
C52 C51 P4 120.2(10)
C56 C51 P4 123.6(9)
C51 C52 C53 122.8(13)
C52 C53 C54 120.2(13)
C55 C54 C53 118.7(13)
C54 C55 C56 120.4(13)
C55 C56 C51 121.7(12)
C62 C57 C58 117.4(14)
C62 C57 P4 128.0(12)
C58 C57 P4 114.5(11)
C59 C58 C57 122.1(17)
C60 C59 C58 119.5(19)
C61 C60 C59 119.7(18)
C60 C61 C62 121.4(19)
C57 C62 C61 119.4(17)
C64 C63 C68 118.9(13)
C64 C63 P5 122.2(11)
C68 C63 P5 118.9(10)
C63 C64 C65 121.5(16)
C66 C65 C64 119.6(16)
C65 C66 C67 120.5(15)
C66 C67 C68 119.4(14)
C63 C68 C67 119.9(13)
C74 C69 C70 116.6(13)
C74 C69 P5 117.8(10)
C70 C69 P5 125.5(11)
C69 C70 C71 120.0(14)
C72 C71 C70 120.1(14)
C71 C72 C73 120.8(14)
C74 C73 C72 118.3(15)
C73 C74 C69 124.2(14)
P6 C75 P5 115.0(7)
C81 C76 C77 117.4(18)
C81 C76 P6 123.1(15)
C77 C76 P6 119.2(15)
C78 C77 C76 123.0(19)
C77 C78 C79 125.0(19)
C80 C79 C78 113.8(22)
C79 C80 C81 125.0(19)
C76 C81 C80 115.6(18)
C83 C82 C87 113.5(21)
C83 C82 P6 130.8(21)
C87 C82 P6 115.7(16)
C82 C83 C84 123.7(21)
C85 C84 C83 119.4(20)
C86 C85 C84 118.6(21)
C85 C86 C87 121.5(23)
C86 C87 C82 122.8(22)
Cl1 C88 Cl2 103.8(13)
C91 C90 C89 146.2(49)
C90 C91 C91 138.5(62)

loop_
_geom_bond_atom_site_label_1
_geom_bond_atom_site_label_2
_geom_bond_distance
Pt1 B1 2.14(2)
Pt1 P5 2.303(3)
Pt1 P4 2.304(3)
Pt1 P2 2.305(3)
Pt1 Pt2 2.7690(8)
Pt2 B2 2.06(2)
Pt2 P1 2.281(3)
Pt2 P3 2.290(3)
Pt2 B1 2.51(2)
B1 O2 1.40(2)
B1 O1 1.43(2)
B2 O3 1.39(2)
B2 O4 1.40(2)
O1 C1 1.359(14)
O2 C6 1.389(14)
O3 C7 1.389(14)
O4 C12 1.395(15)
P1 C25 1.840(12)
P1 C19 1.847(12)
P1 C13 1.860(15)
P2 C32 1.854(13)
P2 C26 1.855(12)
P2 C25 1.857(11)
P3 C50 1.820(13)
P3 C44 1.824(14)
P3 C38 1.844(14)
P4 C57 1.828(13)
P4 C51 1.845(12)
P4 C50 1.856(13)
P5 C69 1.847(14)
P5 C63 1.847(13)
P5 C75 1.864(13)
P6 C82 1.79(2)
P6 C75 1.842(13)
P6 C76 1.86(2)
C1 C2 1.36(2)
C1 C6 1.37(2)
C2 C3 1.40(2)
C3 C4 1.37(2)
C4 C5 1.40(2)
C5 C6 1.37(2)
C7 C12 1.36(2)
C7 C8 1.38(2)
C8 C9 1.38(2)
C9 C10 1.38(2)
C10 C11 1.41(2)
C11 C12 1.40(2)
C13 C14 1.38(2)
C13 C18 1.38(2)
C14 C15 1.37(2)
C15 C16 1.39(2)
C16 C17 1.37(2)
C17 C18 1.37(2)
C19 C24 1.37(2)
C19 C20 1.39(2)
C20 C21 1.40(2)
C21 C22 1.37(2)
C22 C23 1.37(2)
C23 C24 1.37(2)
C26 C31 1.37(2)
C26 C27 1.40(2)
C27 C28 1.37(2)
C28 C29 1.37(2)
C29 C30 1.38(2)
C30 C31 1.38(2)
C32 C37 1.37(2)
C32 C33 1.40(2)
C33 C34 1.36(2)
C34 C35 1.39(2)
C35 C36 1.38(2)
C36 C37 1.40(2)
C38 C39 1.38(2)
C38 C43 1.40(2)
C39 C40 1.41(2)
C40 C41 1.38(2)
C41 C42 1.36(2)
C42 C43 1.38(2)
C44 C45 1.36(2)
C44 C49 1.39(2)
C45 C46 1.39(2)
C46 C47 1.36(2)
C47 C48 1.34(2)
C48 C49 1.40(2)
C51 C52 1.37(2)
C51 C56 1.40(2)
C52 C53 1.37(2)
C53 C54 1.38(2)
C54 C55 1.36(2)
C55 C56 1.38(2)
C57 C62 1.34(2)
C57 C58 1.41(2)
C58 C59 1.37(2)
C59 C60 1.35(3)
C60 C61 1.34(3)
C61 C62 1.42(2)
C63 C64 1.37(2)
C63 C68 1.40(2)
C64 C65 1.39(2)
C65 C66 1.38(2)
C66 C67 1.38(2)
C67 C68 1.42(2)
C69 C74 1.38(2)
C69 C70 1.38(2)
C70 C71 1.40(2)
C71 C72 1.34(2)
C72 C73 1.38(2)
C73 C74 1.33(2)
C76 C81 1.37(2)
C76 C77 1.45(2)
C77 C78 1.23(2)
C78 C79 1.44(3)
C79 C80 1.31(2)
C80 C81 1.50(2)
C82 C83 1.37(2)
C82 C87 1.52(3)
C83 C84 1.50(3)
C84 C85 1.41(3)
C85 C86 1.40(3)
C86 C87 1.40(3)
Cl1 C88 1.755(10)
Cl2 C88 1.771(10)
C89 C90 1.54(3)
C90 C91 1.53(3)
C91 C91 1.55(3)
